data_7200716
loop_
_publ_author_name
'Verdan, Simon'
'Melich, Xavier'
'Bernardinelli, G\'erald'
'Williams, Alan F.'

_publ_section_title
;
 Molecular bricklaying II. : Anion and chain length effects in
 bisbenzimidazolonium salts
;
_journal_issue 7
_journal_name_full CrystEngComm
_journal_page_first 1416
_journal_paper_doi 10.1039/b820737b
_journal_volume 11
_journal_year 2009
_chemical_formula_moiety 'C16 H16 N4, 4(H2 O), 2(Br)'
_chemical_formula_sum 'C16 H24 Br2 N4 O4'
_chemical_formula_weight 496.3
_space_group_IT_number 2
_symmetry_cell_setting triclinic
_symmetry_space_group_name_Hall '-P 1'
_symmetry_space_group_name_H-M 'P -1'
_cell_angle_alpha 91.708(10)
_cell_angle_beta 100.589(10)
_cell_angle_gamma 111.088(9)
_cell_formula_units_Z 2
_cell_length_a 7.1436(6)
_cell_length_b 9.8322(7)
_cell_length_c 15.3213(13)
_cell_measurement_reflns_used 8000
_cell_measurement_temperature 200
_cell_measurement_theta_max 28.
_cell_measurement_theta_min 4.2
_cell_volume 981.55(16)
_computing_cell_refinement 'CELL (Stoe & Cie, 1999)'
_computing_data_collection 'EXPOSE (Stoe & Cie, 1999)'
_computing_data_reduction 'XRED (Stoe & Cie, 1999)'
_computing_molecular_graphics xtal_gx3
_computing_publication_material xtal_BONDLA_CIFIO
_computing_structure_refinement xtal_CRYLSQ
_computing_structure_solution 'Multan 87'
_diffrn_detector_area_resol_mean 6
_diffrn_measured_fraction_theta_full 1.0
_diffrn_measured_fraction_theta_max 1.0
_diffrn_measurement_device_type 'Stoe Ipds'
_diffrn_measurement_method \f
_diffrn_radiation_type MoK\a
_diffrn_radiation_wavelength .71073
_diffrn_reflns_av_R_equivalents .042
_diffrn_reflns_limit_h_max 9
_diffrn_reflns_limit_h_min -9
_diffrn_reflns_limit_k_max 12
_diffrn_reflns_limit_k_min -12
_diffrn_reflns_limit_l_max 20
_diffrn_reflns_limit_l_min -20
_diffrn_reflns_number 12024
_diffrn_reflns_theta_full 28.
_diffrn_reflns_theta_max 28.
_diffrn_standards_decay_% 0
_exptl_absorpt_coefficient_mu 4.16
_exptl_absorpt_correction_T_max .5482
_exptl_absorpt_correction_T_min .411
_exptl_absorpt_correction_type numerical
_exptl_absorpt_process_details 'XRED; Stoe & Cie, 1999'
_exptl_crystal_colour colorless
_exptl_crystal_density_diffrn 1.679
_exptl_crystal_density_meas ?
_exptl_crystal_description prism
_exptl_crystal_F_000 500
_exptl_crystal_size_max .27
_exptl_crystal_size_mid .20
_exptl_crystal_size_min .17
_refine_diff_density_max .755
_refine_diff_density_min -1.184
_refine_ls_abs_structure_details none
_refine_ls_extinction_method none
_refine_ls_goodness_of_fit_ref 1.70(2)
_refine_ls_hydrogen_treatment mixed
_refine_ls_number_parameters 307
_refine_ls_number_reflns 3019
_refine_ls_R_factor_gt .042
_refine_ls_shift/su_max .004
_refine_ls_structure_factor_coef F
_refine_ls_weighting_details \w=1/[\s^2^(Fo)+0.00015(Fo^2^)]
_refine_ls_weighting_scheme calc
_refine_ls_wR_factor_ref .041
_reflns_number_gt 3019
_reflns_number_total 4411
_reflns_threshold_expression 'refl observed if Fo > 3.99 \s(Fo)'
_cod_data_source_file b820737b.txt
_cod_data_source_block verd
_cod_depositor_comments
;
The following automatic conversions were performed:

'_exptl_crystal_density_meas' value 'not_measured' was changed to '?'
- the value is perceived as not measured.

Automatic conversion script
Id: cif_fix_values 3008 2015-01-20 13:52:24Z robertas 
;
_cod_original_sg_symbol_Hall '-p 1'
_cod_database_code 7200716

loop_
_symmetry_equiv_pos_as_xyz
+x,+y,+z
-x,-y,-z

loop_
_atom_site_label
_atom_site_fract_x
_atom_site_fract_y
_atom_site_fract_z
_atom_site_U_iso_or_equiv
_atom_site_occupancy
_atom_site_adp_type
N1 .6224(6) .4974(4) .3850(3) .0183(13) 1.00000 Uani
N2 .6067(6) .2902(4) .4349(3) .0214(14) 1.00000 Uani
N3 .4443(6) .1913(4) .0639(3) .0206(13) 1.00000 Uani
N4 .2953(6) -.0112(4) .1190(3) .0211(14) 1.00000 Uani
C1 .5515(6) .3530(4) .3642(3) .0193(15) 1.00000 Uani
C2 .7279(6) .5307(4) .4726(3) .0164(14) 1.00000 Uani
C3 .8322(7) .6639(4) .5266(3) .0212(16) 1.00000 Uani
C4 .9222(7) .6570(4) .6134(3) .0234(16) 1.00000 Uani
C5 .9096(7) .5217(5) .6464(3) .0241(17) 1.00000 Uani
C6 .8081(7) .3911(5) .5928(3) .0225(16) 1.00000 Uani
C7 .7195(6) .3981(4) .5063(3) .0174(14) 1.00000 Uani
C8 .4303(8) .2747(5) .2760(3) .0251(19) 1.00000 Uani
C9 .5434(8) .2000(5) .2295(3) .0256(17) 1.00000 Uani
C10 .4282(7) .1271(4) .1389(3) .0209(16) 1.00000 Uani
C11 .3203(6) .0909(4) -.0084(3) .0183(15) 1.00000 Uani
C12 .2861(7) .1002(5) -.0998(3) .0241(17) 1.00000 Uani
C13 .1565(7) -.0247(5) -.1533(3) .0271(18) 1.00000 Uani
C14 .0627(7) -.1565(5) -.1168(3) .0248(17) 1.00000 Uani
C15 .0933(7) -.1659(5) -.0270(3) .0235(17) 1.00000 Uani
C16 .2260(6) -.0386(4) .0278(3) .0176(15) 1.00000 Uani
Br1 .65446(8) -.03114(5) .41215(4) .0349(3) 1.00000 Uani
Br2 .77628(8) .52330(5) .09812(4) .0398(3) 1.00000 Uani
O1w .1337(6) .8025(3) .2351(3) .0323(13) 1.00000 Uani
O2w .5648(6) .6871(3) .2696(3) .0329(13) 1.00000 Uani
O3w .0998(6) -.0266(4) .3726(3) .0393(15) 1.00000 Uani
O4w .2577(7) .5283(5) .1272(3) .0513(18) 1.00000 Uani
H01 .607(9) .548(6) .355(4) .03500 1.00000 Uiso
H3 .829(8) .751(6) .499(4) .03500 1.00000 Uiso
H4 1.001(8) .754(6) .651(4) .03500 1.00000 Uiso
H5 .977(8) .519(6) .707(4) .03500 1.00000 Uiso
H6 .802(8) .313(6) .611(4) .03500 1.00000 Uiso
H02 .592(8) .208(6) .436(4) .03500 1.00000 Uiso
H81 .335(9) .223(6) .280(4) .03500 1.00000 Uiso
H82 .400(10) .322(6) .251(4) .03500 1.00000 Uiso
H91 .660(9) .260(6) .220(4) .03500 1.00000 Uiso
H92 .563(9) .130(6) .257(4) .03500 1.00000 Uiso
H03 .521(9) .282(6) .062(4) .03500 1.00000 Uiso
H12 .345(9) .168(6) -.117(4) .03500 1.00000 Uiso
H13 .137(8) -.028(6) -.211(4) .03500 1.00000 Uiso
H14 -.013(9) -.225(6) -.149(4) .03500 1.00000 Uiso
H15 .035(9) -.238(6) -.006(4) .03500 1.00000 Uiso
H04 .264(9) -.065(6) .151(4) .03500 1.00000 Uiso
H11w .012(5) .733(5) .205(3) .03500 1.00000 Uiso
H12w .111(6) .850(5) .283(3) .03500 1.00000 Uiso
H21w .458(5) .652(5) .219(3) .03500 1.00000 Uiso
H22w .690(5) .702(6) .254(3) .03500 1.00000 Uiso
H31w .179(6) -.036(5) .428(3) .03500 1.00000 Uiso
H32w -.030(6) -.027(6) .383(3) .03500 1.00000 Uiso
H41w .122(5) .525(6) .119(3) .03500 1.00000 Uiso
H42w .292(6) .522(5) .071(3) .03500 1.00000 Uiso

loop_
_atom_site_aniso_label
_atom_site_aniso_U_11
_atom_site_aniso_U_22
_atom_site_aniso_U_33
_atom_site_aniso_U_12
_atom_site_aniso_U_13
_atom_site_aniso_U_23
N1 .0214(18) .0177(15) .0156(16) .0086(13) .0007(14) .0022(12)
N2 .0237(19) .0139(14) .0220(18) .0058(13) -.0029(14) -.0035(13)
N3 .0184(18) .0173(15) .0186(17) -.0005(13) .0009(14) -.0024(13)
N4 .0231(19) .0216(16) .0168(17) .0073(13) .0020(14) .0025(13)
C1 .018(2) .0195(17) .019(2) .0071(14) .0001(16) -.0049(14)
C2 .0138(19) .0144(15) .0187(19) .0039(13) .0011(15) -.0003(14)
C3 .022(3) .0161(17) .024(3) .0051(14) .0035(17) -.0002(15)
C4 .022(3) .0226(18) .021(3) .0048(16) .0015(17) -.0032(16)
C5 .020(3) .033(2) .018(3) .0101(16) .0008(17) .0020(16)
C6 .025(3) .0199(17) .024(3) .0100(15) .0036(17) .0060(15)
C7 .017(2) .0136(15) .0187(19) .0045(13) -.0002(15) -.0010(14)
C8 .022(3) .029(3) .023(3) .0130(17) -.0042(19) -.0047(17)
C9 .026(3) .030(2) .020(3) .0117(18) -.0002(18) -.0025(16)
C10 .017(3) .0240(18) .021(2) .0072(15) .0036(16) .0002(15)
C11 .018(2) .0209(17) .0145(18) .0071(14) .0011(16) -.0016(14)
C12 .027(3) .027(2) .022(3) .0127(17) .0070(18) .0060(16)
C13 .029(3) .039(3) .014(2) .0176(18) -.0012(18) -.0030(17)
C14 .020(3) .0249(19) .025(3) .0084(16) -.0042(18) -.0098(16)
C15 .018(3) .0176(17) .033(3) .0065(15) .0024(18) -.0012(16)
C16 .0142(19) .0205(17) .0183(19) .0084(14) .0003(15) .0002(14)
Br1 .0415(4) .0265(3) .0359(3) .01381(18) .0040(3) .00023(18)
Br2 .0387(4) .0279(3) .0429(4) .00243(19) .0062(3) -.0032(2)
O1w .044(2) .0248(14) .0224(16) .0087(13) .0020(14) .0027(12)
O2w .045(2) .0290(15) .0254(16) .0140(14) .0081(15) .0056(12)
O3w .041(3) .0489(18) .0298(19) .0212(16) .0036(16) .0014(15)
O4w .041(3) .070(3) .040(3) .0205(19) .0035(18) -.0078(18)

loop_
_atom_type_symbol
_atom_type_scat_source
_atom_type_scat_dispersion_real
_atom_type_scat_dispersion_imag
C Int._Tables_Vol_IV_Tables_2.2B_and_2.3.1 .002 .002
H Int._Tables_Vol_IV_Tables_2.2B_and_2.3.1 0 0
N Int._Tables_Vol_IV_Tables_2.2B_and_2.3.1 .004 .003
O Int._Tables_Vol_IV_Tables_2.2B_and_2.3.1 .008 .006
Br Int._Tables_Vol_IV_Tables_2.2B_and_2.3.1 -.374 2.456

loop_
_geom_angle_atom_site_label_1
_geom_angle_atom_site_label_2
_geom_angle_atom_site_label_3
_geom_angle_site_symmetry_1
_geom_angle_site_symmetry_2
_geom_angle_site_symmetry_3
_geom_angle
C1 N1 C2 . . . 109.1(4)
C1 N1 H01 . . . 124(4)
C2 N1 H01 . . . 127(4)
C1 N2 C7 . . . 109.5(4)
C1 N2 H02 . . . 126(4)
C7 N2 H02 . . . 124(4)
C10 N3 C11 . . . 109.3(3)
C10 N3 H03 . . . 124(4)
C11 N3 H03 . . . 127(4)
C10 N4 C16 . . . 109.0(4)
C10 N4 H04 . . . 127(4)
C16 N4 H04 . . . 124(4)
N1 C1 N2 . . . 109.3(4)
N1 C1 C8 . . . 125.2(4)
N2 C1 C8 . . . 125.5(4)
N1 C2 C3 . . . 132.3(4)
N1 C2 C7 . . . 107.2(3)
C3 C2 C7 . . . 120.5(4)
C2 C3 C4 . . . 117.0(4)
C2 C3 H3 . . . 116(3)
C4 C3 H3 . . . 127(3)
C3 C4 C5 . . . 121.6(4)
C3 C4 H4 . . . 116(4)
C5 C4 H4 . . . 122(4)
C4 C5 C6 . . . 121.3(4)
C4 C5 H5 . . . 120(3)
C6 C5 H5 . . . 118(3)
C5 C6 C7 . . . 117.1(4)
C5 C6 H6 . . . 122(4)
C7 C6 H6 . . . 121(4)
N2 C7 C2 . . . 104.9(4)
N2 C7 C6 . . . 132.5(4)
C2 C7 C6 . . . 122.6(4)
C1 C8 C9 . . . 112.6(5)
C1 C8 H81 . . . 111(5)
C1 C8 H82 . . . 109(5)
C9 C8 H81 . . . 109(6)
C9 C8 H82 . . . 113(6)
H81 C8 H82 . . . 101(8)
C8 C9 C10 . . . 113.3(5)
C8 C9 H91 . . . 113(5)
C8 C9 H92 . . . 112(5)
C10 C9 H91 . . . 104(4)
C10 C9 H92 . . . 104(4)
H91 C9 H92 . . . 109(6)
N3 C10 N4 . . . 109.1(4)
N3 C10 C9 . . . 124.5(4)
N4 C10 C9 . . . 126.5(4)
N3 C11 C12 . . . 132.5(4)
N3 C11 C16 . . . 105.6(4)
C12 C11 C16 . . . 121.9(3)
C11 C12 C13 . . . 116.8(4)
C11 C12 H12 . . . 119(4)
C13 C12 H12 . . . 124(4)
C12 C13 C14 . . . 121.4(5)
C12 C13 H13 . . . 121(3)
C14 C13 H13 . . . 117(3)
C13 C14 C15 . . . 122.0(4)
C13 C14 H14 . . . 119(5)
C15 C14 H14 . . . 119(5)
C14 C15 C16 . . . 116.7(4)
C14 C15 H15 . . . 123(4)
C16 C15 H15 . . . 120(4)
N4 C16 C11 . . . 107.0(3)
N4 C16 C15 . . . 131.8(4)
C11 C16 C15 . . . 121.1(4)
H11w O1w H12w . . . 110(4)
H21w O2w H22w . . . 110(4)
H31w O3w H32w . . . 109(4)
H41w O4w H42w . . . 109(4)

loop_
_geom_bond_atom_site_label_1
_geom_bond_atom_site_label_2
_geom_bond_site_symmetry_1
_geom_bond_site_symmetry_2
_geom_bond_distance
N1 C1 . . 1.331(5)
N1 C2 . . 1.379(5)
N1 H01 . . .71(6)
N2 C1 . . 1.329(6)
N2 C7 . . 1.402(5)
N2 H02 . . .78(6)
N3 C10 . . 1.331(6)
N3 C11 . . 1.390(5)
N3 H03 . . .87(5)
N4 C10 . . 1.336(5)
N4 C16 . . 1.377(5)
N4 H04 . . .73(6)
C1 C8 . . 1.483(6)
C2 C3 . . 1.400(5)
C2 C7 . . 1.402(6)
C3 C4 . . 1.382(6)
C3 H3 . . .97(6)
C4 C5 . . 1.416(6)
C4 H4 . . 1.01(5)
C5 C6 . . 1.377(6)
C5 H5 . . .97(6)
C6 C7 . . 1.375(6)
C6 H6 . . .81(6)
C8 C9 . . 1.519(9)
C8 H81 . . .70(6)
C8 H82 . . .68(7)
C9 C10 . . 1.487(6)
C9 H91 . . .87(6)
C9 H92 . . .86(6)
C11 C12 . . 1.389(6)
C11 C16 . . 1.394(5)
C12 C13 . . 1.371(6)
C12 H12 . . .74(6)
C13 C14 . . 1.412(6)
C13 H13 . . .87(6)
C14 C15 . . 1.365(7)
C14 H14 . . .78(5)
C15 C16 . . 1.401(5)
C15 H15 . . .80(6)
O1w H11w . . .92(3)
O1w H12w . . .93(5)
O2w H21w . . .94(3)
O2w H22w . . .93(4)
O3w H31w . . .96(4)
O3w H32w . . .96(5)
O4w H41w . . .94(4)
O4w H42w . . .95(4)

loop_
_geom_hbond_atom_site_label_D
_geom_hbond_atom_site_label_H
_geom_hbond_atom_site_label_A
_geom_hbond_site_symmetry_D
_geom_hbond_site_symmetry_H
_geom_hbond_site_symmetry_A
_geom_hbond_distance_DH
_geom_hbond_distance_HA
_geom_hbond_distance_DA
_geom_hbond_angle_DHA
N1 H01 O2w . . . 0.71(6) 1.98(6) 2.694(6) 179(7)
N2 H02 Br1 . . . 0.78(6) 2.57(6) 3.312(4) 159(6)
N3 H03 Br2 . . . 0.87(5) 2.39(4) 3.228(3) 164(5)
N4 H04 O1w . . 1_545 0.73(6) 1.98(6) 2.698(5) 168(7)
O1w H11w Br2 . . 1_455 0.92(3) 2.46(3) 3.332(2) 159(4)
O1w H12w O3w . . 1_565 0.93(4) 1.83(4) 2.755(5) 170(3)
O2w H21w O4w . . . 0.94(3) 1.84(3) 2.753(4) 162(5)
O3w H31w Br1 . . 2_656 0.96(4) 2.48(3) 3.365(3) 155(4)
O3w H32w Br1 . . 1_455 0.96(4) 2.37(4) 3.331(4) 178(4)
O4w H41w Br2 . . 1_455 0.94(4) 2.43(4) 3.368(5) 179(4)
O4w H42w Br2 . . 2_665 0.95(4) 2.54(3) 3.426(4) 156(3)

loop_
_geom_torsion_atom_site_label_1
_geom_torsion_atom_site_label_2
_geom_torsion_atom_site_label_3
_geom_torsion_atom_site_label_4
_geom_torsion_site_symmetry_1
_geom_torsion_site_symmetry_2
_geom_torsion_site_symmetry_3
_geom_torsion_site_symmetry_4
_geom_torsion
C2 N1 C1 N2 . . . . -.1(6)
C2 N1 C1 C8 . . . . -179.9(5)
H01 N1 C1 N2 . . . . -180(7)
H01 N1 C1 C8 . . . . 0(7)
C1 N1 C2 C3 . . . . 179.5(5)
C1 N1 C2 C7 . . . . -.0(5)
H01 N1 C2 C3 . . . . 0(7)
H01 N1 C2 C7 . . . . 180(7)
C7 N2 C1 N1 . . . . .2(6)
C7 N2 C1 C8 . . . . -179.9(5)
H02 N2 C1 N1 . . . . -173(6)
H02 N2 C1 C8 . . . . 7(6)
C1 N2 C7 C2 . . . . -.2(5)
C1 N2 C7 C6 . . . . 179.2(5)
H02 N2 C7 C2 . . . . 173(6)
H02 N2 C7 C6 . . . . -8(6)
C11 N3 C10 N4 . . . . -1.2(6)
C11 N3 C10 C9 . . . . 178.3(5)
H03 N3 C10 N4 . . . . 178(6)
H03 N3 C10 C9 . . . . -2(6)
C10 N3 C11 C12 . . . . -177.9(6)
C10 N3 C11 C16 . . . . .6(6)
H03 N3 C11 C12 . . . . 2(6)
H03 N3 C11 C16 . . . . -179(6)
C16 N4 C10 N3 . . . . 1.3(6)
C16 N4 C10 C9 . . . . -178.2(5)
H04 N4 C10 N3 . . . . -180(7)
H04 N4 C10 C9 . . . . 0(7)
C10 N4 C16 C11 . . . . -.9(6)
C10 N4 C16 C15 . . . . 177.1(6)
H04 N4 C16 C11 . . . . 180(4)
H04 N4 C16 C15 . . . . -2(7)
N1 C1 C8 C9 . . . . 114.6(6)
N1 C1 C8 H81 . . . . -122(7)
N1 C1 C8 H82 . . . . -12(6)
N2 C1 C8 C9 . . . . -65.2(6)
N2 C1 C8 H81 . . . . 58(7)
N2 C1 C8 H82 . . . . 169(6)
N1 C2 C3 C4 . . . . 179.8(5)
N1 C2 C3 H3 . . . . 2(4)
C7 C2 C3 C4 . . . . -.7(7)
C7 C2 C3 H3 . . . . -179(4)
N1 C2 C7 N2 . . . . .2(5)
N1 C2 C7 C6 . . . . -179.3(5)
C3 C2 C7 N2 . . . . -179.5(4)
C3 C2 C7 C6 . . . . 1.1(7)
C2 C3 C4 C5 . . . . -.1(7)
C2 C3 C4 H4 . . . . 178(4)
H3 C3 C4 C5 . . . . 178(5)
H3 C3 C4 H4 . . . . -5(6)
C3 C4 C5 C6 . . . . .5(8)
C3 C4 C5 H5 . . . . 179(5)
H4 C4 C5 C6 . . . . -177(5)
H4 C4 C5 H5 . . . . 1(6)
C4 C5 C6 C7 . . . . -.2(8)
C4 C5 C6 H6 . . . . 179(6)
H5 C5 C6 C7 . . . . -178(5)
H5 C5 C6 H6 . . . . 0(7)
C5 C6 C7 N2 . . . . -179.9(5)
C5 C6 C7 C2 . . . . -.6(7)
H6 C6 C7 N2 . . . . 1(6)
H6 C6 C7 C2 . . . . -179(5)
C1 C8 C9 C10 . . . . -177.2(4)
C1 C8 C9 H91 . . . . -59(4)
C1 C8 C9 H92 . . . . 66(4)
H81 C8 C9 C10 . . . . 59(6)
H81 C8 C9 H91 . . . . 177(7)
H81 C8 C9 H92 . . . . -58(7)
H82 C8 C9 C10 . . . . -53(5)
H82 C8 C9 H91 . . . . 65(6)
H82 C8 C9 H92 . . . . -170(6)
C8 C9 C10 N3 . . . . 90.6(6)
C8 C9 C10 N4 . . . . -90.1(6)
H91 C9 C10 N3 . . . . -33(5)
H91 C9 C10 N4 . . . . 146(5)
H92 C9 C10 N3 . . . . -147(5)
H92 C9 C10 N4 . . . . 32(5)
N3 C11 C12 C13 . . . . 177.6(6)
N3 C11 C12 H12 . . . . 3(7)
C16 C11 C12 C13 . . . . -.6(8)
C16 C11 C12 H12 . . . . -175(7)
N3 C11 C16 N4 . . . . .2(5)
N3 C11 C16 C15 . . . . -178.1(5)
C12 C11 C16 N4 . . . . 178.9(5)
C12 C11 C16 C15 . . . . .6(8)
C11 C12 C13 C14 . . . . -.1(8)
C11 C12 C13 H13 . . . . -175(5)
H12 C12 C13 C14 . . . . 174(7)
H12 C12 C13 H13 . . . . -1(8)
C12 C13 C14 C15 . . . . 1.1(9)
C12 C13 C14 H14 . . . . 178(6)
H13 C13 C14 C15 . . . . 176(5)
H13 C13 C14 H14 . . . . -7(8)
C13 C14 C15 C16 . . . . -1.1(8)
C13 C14 C15 H15 . . . . 176(6)
H14 C14 C15 C16 . . . . -178(6)
H14 C14 C15 H15 . . . . -2(8)
C14 C15 C16 N4 . . . . -177.5(5)
C14 C15 C16 C11 . . . . .3(8)
H15 C15 C16 N4 . . . . 6(6)
H15 C15 C16 C11 . . . . -176(6)

loop_
_cod_related_entry_id
_cod_related_entry_database
_cod_related_entry_code
1 ChemSpider 30653562
